data_1544246
loop_
_publ_author_name
'He, Ruijie'
'Huang, Xishan'
'Zhang, Yanjun'
'Wu, Liangdeng'
'Nie, Hui'
'Zhou, Dexiong'
'Liu, Buming'
'Deng, Shengping'
'Yang, Ruiyun'
'Huang, Shuai'
'Nong, Zhijie'
'Li, Jun'
'Huang, Yan'

_publ_section_title
;
 Structural Characterization and Assessment of the Cytotoxicity of
 2,3-Dihydro-1H-indene Derivatives and Coumarin Glucosides from the Bark
 of Streblus indicus.
;
_journal_issue 10
_journal_name_full 'Journal of natural products'
_journal_page_first 2472
_journal_page_last 2478
_journal_paper_doi 10.1021/acs.jnatprod.6b00306
_journal_volume 79
_journal_year 2016
_chemical_formula_moiety 'C21 H24 O6, 0.5(C H4 O)'
_chemical_formula_sum 'C21.5 H26 O6.5'
_chemical_formula_weight 388.42
_chemical_name_systematic
;
 ? 
;
_space_group_crystal_system triclinic
_space_group_IT_number 2
_space_group_name_Hall '-P 1'
_space_group_name_H-M_alt 'P -1'
_symmetry_space_group_name_Hall '-P 1'
_symmetry_space_group_name_H-M 'P -1'
_atom_sites_solution_hydrogens geom
_atom_sites_solution_primary direct
_atom_sites_solution_secondary difmap
_audit_creation_date 2014-12-03
_audit_creation_method
;
  Olex2 1.1
  (compiled 2011.02.15 svn.r1672, GUI svn.r3494)
;
_cell_angle_alpha 93.952(2)
_cell_angle_beta 103.777(2)
_cell_angle_gamma 90.502(2)
_cell_formula_units_Z 4
_cell_length_a 8.9728(4)
_cell_length_b 13.5806(6)
_cell_length_c 16.6376(7)
_cell_measurement_reflns_used 9027
_cell_measurement_temperature 100.00
_cell_measurement_theta_max 65.62
_cell_measurement_theta_min 5.08
_cell_volume 1963.72(15)
_computing_molecular_graphics
;
O. V. Dolomanov, L. J. Bourhis, R. J. Gildea, J. A. K. Howard and H. Puschmann,
OLEX2: a complete structure solution, refinement and analysis program.
J. Appl. Cryst. (2009). 42, 339-341.
;
_computing_publication_material
;
O. V. Dolomanov, L. J. Bourhis, R. J. Gildea, J. A. K. Howard and H. Puschmann,
OLEX2: a complete structure solution, refinement and analysis program.
J. Appl. Cryst. (2009). 42, 339-341.
;
_computing_structure_refinement 'SHELXL-97 (Sheldrick, 1997)'
_computing_structure_solution 'A short history of SHELX (Sheldrick, 2007)/Bruker'
_diffrn_ambient_temperature 296.15
_diffrn_measured_fraction_theta_full 0.996
_diffrn_measured_fraction_theta_max 0.996
_diffrn_measurement_device_type 'Bruker APEX-II CCD'
_diffrn_measurement_method '\f and \w scans'
_diffrn_radiation_monochromator graphite
_diffrn_radiation_type CuK\a
_diffrn_radiation_wavelength 1.54184
_diffrn_reflns_av_R_equivalents 0.0301
_diffrn_reflns_av_unetI/netI 0.0237
_diffrn_reflns_limit_h_max 9
_diffrn_reflns_limit_h_min -8
_diffrn_reflns_limit_k_max 15
_diffrn_reflns_limit_k_min -16
_diffrn_reflns_limit_l_max 19
_diffrn_reflns_limit_l_min -19
_diffrn_reflns_number 35146
_diffrn_reflns_theta_full 65.88
_diffrn_reflns_theta_max 65.88
_diffrn_reflns_theta_min 2.74
_diffrn_source 'fine-focus sealed tube'
_diffrn_source_current 0.64
_diffrn_source_power 0.028608
_diffrn_source_voltage 44.7
_diffrn_standards_number 0
_exptl_absorpt_coefficient_mu 0.800
_exptl_absorpt_correction_T_max 0.9388
_exptl_absorpt_correction_T_min 0.7954
_exptl_absorpt_correction_type none
_exptl_crystal_colour colorless
_exptl_crystal_density_diffrn 1.314
_exptl_crystal_density_meas 1.306
_exptl_crystal_density_method 'not measured'
_exptl_crystal_description plate
_exptl_crystal_F_000 828
_exptl_crystal_size_max 0.30
_exptl_crystal_size_mid 0.15
_exptl_crystal_size_min 0.08
_refine_diff_density_max 0.547
_refine_diff_density_min -0.543
_refine_diff_density_rms 0.050
_refine_ls_extinction_method none
_refine_ls_goodness_of_fit_ref 1.047
_refine_ls_hydrogen_treatment mixed
_refine_ls_matrix_type full
_refine_ls_number_parameters 521
_refine_ls_number_reflns 6401
_refine_ls_number_restraints 0
_refine_ls_restrained_S_all 1.047
_refine_ls_R_factor_all 0.0511
_refine_ls_R_factor_gt 0.0478
_refine_ls_shift/su_max 0.173
_refine_ls_shift/su_mean 0.004
_refine_ls_structure_factor_coef Fsqd
_refine_ls_weighting_details 'calc w=1/[\s^2^(Fo^2^)+(0.0791P)^2^+0.9433P] where P=(Fo^2^+2Fc^2^)/3'
_refine_ls_weighting_scheme calc
_refine_ls_wR_factor_gt 0.1356
_refine_ls_wR_factor_ref 0.1390
_reflns_number_gt 5861
_reflns_number_total 6401
_reflns_threshold_expression >2sigma(I)
_cod_data_source_file np6b00306_si_002.cif
_cod_data_source_block hrj-jqss-11
_cod_depositor_comments
;
          Adding full bibliography for 1544246.cif.

2019-02-06
Z value and formula fixed to values more according to usual
chemical conventions.                 miguel
;
_cod_original_formula_sum 'C43 H52 O13'
_cod_original_formula_weight 776.85
_cod_original_formula_moiety '2(C21 H24 O6), C H4 O'
_cod_original_formula_units_Z 2
_cod_database_code 1544246

loop_
_space_group_symop_id
_space_group_symop_operation_xyz
1 'x, y, z'
2 '-x, -y, -z'

loop_
_atom_site_label
_atom_site_type_symbol
_atom_site_fract_x
_atom_site_fract_y
_atom_site_fract_z
_atom_site_U_iso_or_equiv
_atom_site_adp_type
_atom_site_occupancy
_atom_site_symmetry_multiplicity
_atom_site_calc_flag
_atom_site_refinement_flags
O1 O 0.5523(2) 0.25305(12) 1.18421(9) 0.0536(4) Uani 1 1 d .
H1 H 0.6300 0.2222 1.1832 0.080 Uiso 1 1 calc R
O2 O 0.22715(16) 0.47649(11) 1.01771(8) 0.0431(3) Uani 1 1 d .
O3 O 0.45724(15) 0.42165(10) 0.83423(8) 0.0383(3) Uani 1 1 d .
O4 O 0.41432(15) 0.47126(12) 0.67128(8) 0.0453(4) Uani 1 1 d .
H4 H 0.4312 0.4486 0.7169 0.068 Uiso 1 1 calc R
O5 O -0.33220(16) 0.47086(12) 0.61237(9) 0.0502(4) Uani 1 1 d .
H5 H -0.2877 0.4420 0.5803 0.075 Uiso 1 1 calc R
O6 O -0.42311(16) 0.64916(11) 0.68930(9) 0.0464(4) Uani 1 1 d .
H6 H -0.4454 0.6765 0.6457 0.070 Uiso 1 1 calc R
O7 O 0.12826(19) 0.75408(12) 1.19960(9) 0.0539(4) Uani 1 1 d .
H7 H 0.0531 0.7188 1.1986 0.081 Uiso 1 1 calc R
O8 O 0.29258(16) 0.97686(10) 1.02527(8) 0.0426(3) Uani 1 1 d .
O9 O -0.10300(15) 0.90838(10) 0.84608(8) 0.0399(3) Uani 1 1 d .
O10 O -0.21430(16) 0.94508(14) 0.67852(9) 0.0571(4) Uani 1 1 d .
H10 H -0.1838 0.9333 0.7273 0.086 Uiso 1 1 calc R
O11 O 0.48721(15) 0.97750(11) 0.62004(8) 0.0426(3) Uani 1 1 d .
H11 H 0.5807 0.9784 0.6376 0.064 Uiso 1 1 calc R
O12 O 0.61422(17) 1.16673(12) 0.68215(8) 0.0477(4) Uani 1 1 d .
H12 H 0.6083 1.1544 0.6325 0.072 Uiso 1 1 calc R
O13 O 0.4156(2) 0.84346(13) 0.47968(9) 0.0654(5) Uani 1 1 d .
H13 H 0.4325 0.8872 0.5175 0.098 Uiso 1 1 calc R
C1 C 0.5040(2) 0.29704(14) 1.11167(12) 0.0384(4) Uani 1 1 d .
C2 C 0.3870(2) 0.36424(14) 1.10198(11) 0.0357(4) Uani 1 1 d .
H2 H 0.3403 0.3795 1.1454 0.043 Uiso 1 1 calc R
C3 C 0.3390(2) 0.40878(13) 1.02823(11) 0.0315(4) Uani 1 1 d .
C4 C 0.4083(2) 0.38666(12) 0.96162(11) 0.0312(4) Uani 1 1 d .
C5 C 0.5272(2) 0.31897(14) 0.97458(12) 0.0384(4) Uani 1 1 d .
H5A H 0.5760 0.3040 0.9320 0.046 Uiso 1 1 calc R
C6 C 0.5747(2) 0.27379(15) 1.04746(13) 0.0433(5) Uani 1 1 d .
H6A H 0.6529 0.2284 1.0536 0.052 Uiso 1 1 calc R
C7 C 0.1675(3) 0.51015(18) 1.08674(13) 0.0506(5) Uani 1 1 d .
H7A H 0.2500 0.5362 1.1314 0.076 Uiso 1 1 calc R
H7B H 0.1174 0.4560 1.1048 0.076 Uiso 1 1 calc R
H7C H 0.0950 0.5609 1.0705 0.076 Uiso 1 1 calc R
C8 C 0.3680(2) 0.43008(13) 0.87988(11) 0.0313(4) Uani 1 1 d .
C9 C 0.2181(2) 0.48142(14) 0.85216(11) 0.0343(4) Uani 1 1 d .
H9A H 0.2168 0.5381 0.8908 0.041 Uiso 1 1 calc R
H9B H 0.1352 0.4367 0.8554 0.041 Uiso 1 1 calc R
C10 C 0.1858(2) 0.51641(13) 0.76458(10) 0.0302(4) Uani 1 1 d .
H10A H 0.2673 0.5627 0.7601 0.036 Uiso 1 1 calc R
C11 C 0.1670(2) 0.43071(13) 0.69555(11) 0.0319(4) Uani 1 1 d .
H11A H 0.2092 0.3710 0.7213 0.038 Uiso 1 1 calc R
C12 C 0.2530(2) 0.45299(15) 0.62866(11) 0.0386(4) Uani 1 1 d .
C13 C 0.2474(3) 0.3646(2) 0.56680(15) 0.0583(6) Uani 1 1 d .
H13A H 0.2875 0.3082 0.5959 0.087 Uiso 1 1 calc R
H13B H 0.3081 0.3790 0.5285 0.087 Uiso 1 1 calc R
H13C H 0.1430 0.3506 0.5369 0.087 Uiso 1 1 calc R
C14 C 0.2011(3) 0.54568(18) 0.58537(13) 0.0502(5) Uani 1 1 d .
H14A H 0.2595 0.5557 0.5451 0.075 Uiso 1 1 calc R
H14B H 0.2168 0.6014 0.6255 0.075 Uiso 1 1 calc R
H14C H 0.0941 0.5387 0.5581 0.075 Uiso 1 1 calc R
C15 C -0.0085(2) 0.41389(14) 0.66123(12) 0.0361(4) Uani 1 1 d .
H15A H -0.0344 0.4047 0.6011 0.043 Uiso 1 1 calc R
H15B H -0.0446 0.3565 0.6834 0.043 Uiso 1 1 calc R
C16 C -0.0772(2) 0.50604(13) 0.68982(11) 0.0314(4) Uani 1 1 d .
C17 C -0.2299(2) 0.53194(14) 0.66868(11) 0.0341(4) Uani 1 1 d .
C18 C -0.2717(2) 0.62060(14) 0.70417(11) 0.0351(4) Uani 1 1 d .
C19 C -0.1616(2) 0.68226(14) 0.75687(12) 0.0384(4) Uani 1 1 d .
H19 H -0.1903 0.7422 0.7785 0.046 Uiso 1 1 calc R
C20 C -0.0087(2) 0.65566(13) 0.77782(11) 0.0356(4) Uani 1 1 d .
H20 H 0.0649 0.6973 0.8132 0.043 Uiso 1 1 calc R
C21 C 0.0325(2) 0.56623(13) 0.74525(10) 0.0303(4) Uani 1 1 d .
C22 C 0.1090(2) 0.79630(14) 1.12650(12) 0.0374(4) Uani 1 1 d .
C23 C -0.0194(2) 0.76897(14) 1.06324(12) 0.0408(5) Uani 1 1 d .
H23 H -0.0902 0.7223 1.0710 0.049 Uiso 1 1 calc R
C24 C -0.0402(2) 0.81177(14) 0.98915(12) 0.0368(4) Uani 1 1 d .
H24 H -0.1270 0.7937 0.9474 0.044 Uiso 1 1 calc R
C25 C 0.0636(2) 0.88159(12) 0.97374(11) 0.0307(4) Uani 1 1 d .
C26 C 0.1925(2) 0.90793(13) 1.03895(11) 0.0311(4) Uani 1 1 d .
C27 C 0.2137(2) 0.86580(14) 1.11424(11) 0.0353(4) Uani 1 1 d .
H27 H 0.2989 0.8843 1.1569 0.042 Uiso 1 1 calc R
C28 C 0.4160(3) 1.01284(18) 1.09234(13) 0.0500(5) Uani 1 1 d .
H28A H 0.3757 1.0383 1.1379 0.075 Uiso 1 1 calc R
H28B H 0.4716 1.0645 1.0745 0.075 Uiso 1 1 calc R
H28C H 0.4837 0.9599 1.1097 0.075 Uiso 1 1 calc R
C29 C 0.0270(2) 0.92199(13) 0.89055(11) 0.0311(4) Uani 1 1 d .
C30 C 0.1483(2) 0.97594(14) 0.85989(11) 0.0347(4) Uani 1 1 d .
H30A H 0.2356 0.9335 0.8629 0.042 Uiso 1 1 calc R
H30B H 0.1828 1.0341 0.8971 0.042 Uiso 1 1 calc R
C31 C 0.0973(2) 1.00805(13) 0.77140(11) 0.0313(4) Uani 1 1 d .
H31 H 0.0085 1.0507 0.7667 0.038 Uiso 1 1 calc R
C32 C 0.0593(2) 0.92029(13) 0.70393(11) 0.0321(4) Uani 1 1 d .
H32 H 0.0449 0.8603 0.7310 0.039 Uiso 1 1 calc R
C33 C -0.0884(2) 0.93655(17) 0.63770(12) 0.0428(5) Uani 1 1 d .
C34 C -0.1284(3) 0.8470(2) 0.57487(15) 0.0635(7) Uani 1 1 d .
H34A H -0.2259 0.8562 0.5375 0.095 Uiso 1 1 calc R
H34B H -0.1336 0.7887 0.6036 0.095 Uiso 1 1 calc R
H34C H -0.0508 0.8400 0.5440 0.095 Uiso 1 1 calc R
C35 C -0.0821(3) 1.0306(2) 0.59463(14) 0.0579(6) Uani 1 1 d .
H35A H -0.0694 1.0864 0.6346 0.087 Uiso 1 1 calc R
H35B H -0.1758 1.0362 0.5531 0.087 Uiso 1 1 calc R
H35C H 0.0029 1.0289 0.5688 0.087 Uiso 1 1 calc R
C36 C 0.2050(2) 0.90899(13) 0.66941(12) 0.0348(4) Uani 1 1 d .
H36A H 0.2655 0.8545 0.6929 0.042 Uiso 1 1 calc R
H36B H 0.1774 0.8974 0.6095 0.042 Uiso 1 1 calc R
C37 C 0.2925(2) 1.00519(13) 0.69514(10) 0.0302(4) Uani 1 1 d .
C38 C 0.4230(2) 1.03705(13) 0.67228(10) 0.0323(4) Uani 1 1 d .
C39 C 0.4836(2) 1.13150(14) 0.70167(11) 0.0353(4) Uani 1 1 d .
C40 C 0.4175(2) 1.18961(14) 0.75485(12) 0.0393(4) Uani 1 1 d .
H40 H 0.4588 1.2523 0.7741 0.047 Uiso 1 1 calc R
C41 C 0.2908(2) 1.15567(14) 0.77984(12) 0.0380(4) Uani 1 1 d .
H41 H 0.2482 1.1946 0.8164 0.046 Uiso 1 1 calc R
C42 C 0.2285(2) 1.06316(13) 0.74962(10) 0.0310(4) Uani 1 1 d .
C43 C 0.3849(5) 0.7561(2) 0.5098(2) 0.0922(11) Uani 1 1 d .
H43A H 0.3898 0.7025 0.4698 0.138 Uiso 1 1 calc R
H43B H 0.2841 0.7573 0.5200 0.138 Uiso 1 1 calc R

loop_
_atom_site_aniso_label
_atom_site_aniso_U_11
_atom_site_aniso_U_22
_atom_site_aniso_U_33
_atom_site_aniso_U_23
_atom_site_aniso_U_13
_atom_site_aniso_U_12
O1 0.0630(11) 0.0550(9) 0.0416(8) 0.0152(7) 0.0063(7) 0.0220(7)
O2 0.0439(8) 0.0547(8) 0.0347(7) 0.0088(6) 0.0148(6) 0.0202(6)
O3 0.0353(7) 0.0470(8) 0.0341(7) 0.0016(6) 0.0118(6) 0.0026(5)
O4 0.0290(7) 0.0712(10) 0.0378(7) 0.0061(7) 0.0116(6) -0.0036(6)
O5 0.0327(8) 0.0716(10) 0.0439(8) -0.0214(7) 0.0122(6) -0.0098(7)
O6 0.0380(8) 0.0587(9) 0.0414(8) 0.0070(7) 0.0058(6) 0.0148(6)
O7 0.0622(10) 0.0597(10) 0.0402(8) 0.0188(7) 0.0092(7) -0.0170(7)
O8 0.0400(8) 0.0519(8) 0.0337(7) 0.0080(6) 0.0035(6) -0.0170(6)
O9 0.0328(8) 0.0527(8) 0.0332(7) 0.0032(6) 0.0064(6) -0.0014(6)
O10 0.0306(8) 0.1034(13) 0.0377(8) 0.0089(8) 0.0078(6) 0.0079(8)
O11 0.0301(7) 0.0565(9) 0.0396(7) -0.0136(6) 0.0103(6) -0.0018(6)
O12 0.0481(9) 0.0623(9) 0.0333(7) -0.0019(6) 0.0131(6) -0.0201(7)
O13 0.1015(14) 0.0555(10) 0.0355(8) 0.0004(7) 0.0103(9) -0.0110(9)
C1 0.0430(11) 0.0337(10) 0.0355(10) 0.0036(8) 0.0031(8) 0.0027(8)
C2 0.0380(11) 0.0386(10) 0.0306(9) 0.0007(7) 0.0090(8) 0.0022(8)
C3 0.0281(9) 0.0312(9) 0.0336(9) -0.0005(7) 0.0054(7) 0.0002(7)
C4 0.0312(10) 0.0292(9) 0.0312(9) -0.0022(7) 0.0050(7) -0.0012(7)
C5 0.0405(11) 0.0386(10) 0.0360(10) -0.0038(8) 0.0104(8) 0.0072(8)
C6 0.0464(12) 0.0392(10) 0.0423(11) 0.0020(8) 0.0066(9) 0.0152(9)
C7 0.0484(13) 0.0663(14) 0.0413(11) 0.0047(10) 0.0183(9) 0.0216(10)
C8 0.0311(10) 0.0301(9) 0.0316(9) -0.0038(7) 0.0073(7) -0.0029(7)
C9 0.0348(10) 0.0392(10) 0.0299(9) 0.0023(7) 0.0095(7) 0.0041(7)
C10 0.0282(9) 0.0334(9) 0.0293(9) 0.0020(7) 0.0079(7) -0.0019(7)
C11 0.0301(10) 0.0351(9) 0.0312(9) 0.0011(7) 0.0092(7) -0.0014(7)
C12 0.0294(10) 0.0553(12) 0.0316(9) -0.0006(8) 0.0094(7) -0.0037(8)
C13 0.0524(14) 0.0787(17) 0.0457(12) -0.0160(11) 0.0212(10) -0.0017(12)
C14 0.0433(12) 0.0698(15) 0.0387(11) 0.0158(10) 0.0093(9) -0.0056(10)
C15 0.0315(10) 0.0391(10) 0.0381(10) -0.0056(8) 0.0119(8) -0.0063(7)
C16 0.0311(10) 0.0363(9) 0.0285(9) 0.0009(7) 0.0110(7) -0.0033(7)
C17 0.0293(10) 0.0468(11) 0.0265(9) -0.0016(7) 0.0085(7) -0.0057(7)
C18 0.0329(10) 0.0437(10) 0.0297(9) 0.0083(8) 0.0077(7) 0.0057(8)
C19 0.0436(11) 0.0335(9) 0.0383(10) 0.0038(8) 0.0098(8) 0.0056(8)
C20 0.0378(11) 0.0318(9) 0.0342(9) 0.0020(7) 0.0030(8) -0.0028(7)
C21 0.0311(10) 0.0334(9) 0.0272(8) 0.0047(7) 0.0078(7) -0.0019(7)
C22 0.0457(12) 0.0355(10) 0.0333(9) 0.0048(8) 0.0133(8) -0.0009(8)
C23 0.0447(12) 0.0385(10) 0.0404(10) 0.0035(8) 0.0126(9) -0.0112(8)
C24 0.0364(10) 0.0375(10) 0.0348(10) -0.0021(8) 0.0070(8) -0.0065(8)
C25 0.0330(10) 0.0300(9) 0.0300(9) -0.0016(7) 0.0106(7) 0.0002(7)
C26 0.0316(10) 0.0307(9) 0.0328(9) 0.0007(7) 0.0117(7) -0.0009(7)
C27 0.0357(10) 0.0387(10) 0.0303(9) 0.0007(7) 0.0060(7) -0.0033(7)
C28 0.0407(12) 0.0618(14) 0.0431(11) 0.0053(10) 0.0020(9) -0.0191(10)
C29 0.0337(10) 0.0302(9) 0.0294(9) -0.0040(7) 0.0092(7) 0.0008(7)
C30 0.0351(10) 0.0393(10) 0.0293(9) 0.0015(7) 0.0076(7) -0.0033(7)
C31 0.0323(10) 0.0334(9) 0.0290(9) 0.0012(7) 0.0091(7) 0.0033(7)
C32 0.0317(10) 0.0346(9) 0.0298(9) 0.0003(7) 0.0075(7) -0.0004(7)
C33 0.0326(11) 0.0656(13) 0.0299(9) 0.0009(9) 0.0074(8) 0.0022(9)
C34 0.0491(14) 0.0937(19) 0.0410(12) -0.0175(12) 0.0044(10) -0.0178(12)
C35 0.0532(14) 0.0821(17) 0.0397(12) 0.0195(11) 0.0086(10) 0.0164(12)
C36 0.0321(10) 0.0340(9) 0.0375(10) -0.0041(7) 0.0089(8) 0.0006(7)
C37 0.0309(9) 0.0325(9) 0.0262(8) 0.0010(7) 0.0047(7) 0.0022(7)
C38 0.0311(10) 0.0398(10) 0.0245(8) -0.0018(7) 0.0053(7) 0.0007(7)
C39 0.0362(10) 0.0414(10) 0.0273(9) 0.0043(7) 0.0056(7) -0.0063(8)
C40 0.0515(12) 0.0301(9) 0.0354(10) -0.0005(7) 0.0098(8) -0.0056(8)
C41 0.0501(12) 0.0318(9) 0.0338(10) -0.0020(7) 0.0148(8) 0.0026(8)
C42 0.0342(10) 0.0324(9) 0.0269(8) 0.0045(7) 0.0074(7) 0.0032(7)
C43 0.164(4) 0.0527(16) 0.0739(19) 0.0104(14) 0.055(2) 0.0041(18)

loop_
_atom_type_symbol
_atom_type_description
_atom_type_scat_dispersion_real
_atom_type_scat_dispersion_imag
_atom_type_scat_source
C C 0.0181 0.0091 'International Tables Vol C Tables 4.2.6.8 and 6.1.1.4'
H H 0.0000 0.0000 'International Tables Vol C Tables 4.2.6.8 and 6.1.1.4'
O O 0.0492 0.0322 'International Tables Vol C Tables 4.2.6.8 and 6.1.1.4'

loop_
_geom_angle_atom_site_label_1
_geom_angle_atom_site_label_2
_geom_angle_atom_site_label_3
_geom_angle
C1 O1 H1 109.5
C3 O2 C7 119.38(15)
C12 O4 H4 109.5
C17 O5 H5 109.5
C18 O6 H6 109.5
C22 O7 H7 109.5
C26 O8 C28 119.06(15)
C33 O10 H10 109.5
C38 O11 H11 109.5
C39 O12 H12 109.5
C43 O13 H13 109.5
O1 C1 C2 120.84(18)
O1 C1 C6 118.86(17)
C2 C1 C6 120.31(17)
C1 C2 H2 119.8
C3 C2 C1 120.47(17)
C3 C2 H2 119.8
O2 C3 C2 121.70(16)
O2 C3 C4 117.61(16)
C2 C3 C4 120.68(16)
C3 C4 C8 125.71(16)
C5 C4 C3 116.80(16)
C5 C4 C8 117.48(16)
C4 C5 H5A 118.6
C6 C5 C4 122.88(18)
C6 C5 H5A 118.6
C1 C6 H6A 120.6
C5 C6 C1 118.86(18)
C5 C6 H6A 120.6
O2 C7 H7A 109.5
O2 C7 H7B 109.5
O2 C7 H7C 109.5
H7A C7 H7B 109.5
H7A C7 H7C 109.5
H7B C7 H7C 109.5
O3 C8 C4 118.98(16)
O3 C8 C9 120.32(16)
C4 C8 C9 120.68(15)
C8 C9 H9A 108.4
C8 C9 H9B 108.4
C8 C9 C10 115.39(15)
H9A C9 H9B 107.5
C10 C9 H9A 108.4
C10 C9 H9B 108.4
C9 C10 H10A 109.9
C9 C10 C11 113.57(14)
C11 C10 H10A 109.9
C21 C10 C9 109.60(14)
C21 C10 H10A 109.9
C21 C10 C11 103.77(14)
C10 C11 H11A 108.4
C12 C11 C10 112.16(15)
C12 C11 H11A 108.4
C12 C11 C15 113.70(15)
C15 C11 C10 105.70(14)
C15 C11 H11A 108.4
O4 C12 C11 106.88(14)
O4 C12 C13 106.88(17)
O4 C12 C14 105.97(16)
C13 C12 C11 111.46(17)
C14 C12 C11 113.64(17)
C14 C12 C13 111.52(18)
C12 C13 H13A 109.5
C12 C13 H13B 109.5
C12 C13 H13C 109.5
H13A C13 H13B 109.5
H13A C13 H13C 109.5
H13B C13 H13C 109.5
C12 C14 H14A 109.5
C12 C14 H14B 109.5
C12 C14 H14C 109.5
H14A C14 H14B 109.5
H14A C14 H14C 109.5
H14B C14 H14C 109.5
C11 C15 H15A 110.9
C11 C15 H15B 110.9
H15A C15 H15B 108.9
C16 C15 C11 104.47(14)
C16 C15 H15A 110.9
C16 C15 H15B 110.9
C17 C16 C15 127.26(16)
C17 C16 C21 121.14(17)
C21 C16 C15 111.57(16)
O5 C17 C16 118.56(17)
O5 C17 C18 123.00(17)
C16 C17 C18 118.41(17)
O6 C18 C17 121.78(17)
C19 C18 O6 117.80(17)
C19 C18 C17 120.41(18)
C18 C19 H19 119.6
C18 C19 C20 120.77(18)
C20 C19 H19 119.6
C19 C20 H20 120.5
C21 C20 C19 119.05(17)
C21 C20 H20 120.5
C16 C21 C10 110.60(15)
C20 C21 C10 129.17(16)
C20 C21 C16 120.13(17)
O7 C22 C23 118.72(17)
O7 C22 C27 121.29(18)
C27 C22 C23 119.99(17)
C22 C23 H23 120.5
C24 C23 C22 119.09(17)
C24 C23 H23 120.5
C23 C24 H24 118.6
C23 C24 C25 122.84(18)
C25 C24 H24 118.6
C24 C25 C26 116.83(16)
C24 C25 C29 117.25(16)
C26 C25 C29 125.92(16)
O8 C26 C25 117.40(15)
O8 C26 C27 121.87(16)
C27 C26 C25 120.73(16)
C22 C27 C26 120.52(17)
C22 C27 H27 119.7
C26 C27 H27 119.7
O8 C28 H28A 109.5
O8 C28 H28B 109.5
O8 C28 H28C 109.5
H28A C28 H28B 109.5
H28A C28 H28C 109.5
H28B C28 H28C 109.5
O9 C29 C25 118.71(16)
O9 C29 C30 120.33(16)
C25 C29 C30 120.93(15)
C29 C30 H30A 108.5
C29 C30 H30B 108.5
C29 C30 C31 115.28(15)
H30A C30 H30B 107.5
C31 C30 H30A 108.5
C31 C30 H30B 108.5
C30 C31 H31 109.9
C30 C31 C32 113.69(15)
C32 C31 H31 109.9
C42 C31 C30 109.62(15)
C42 C31 H31 109.9
C42 C31 C32 103.66(14)
C31 C32 H32 108.4
C33 C32 C31 111.96(15)
C33 C32 H32 108.4
C33 C32 C36 114.21(15)
C36 C32 C31 105.33(14)
C36 C32 H32 108.4
O10 C33 C32 108.12(15)
O10 C33 C34 106.07(18)
O10 C33 C35 107.08(18)
C34 C33 C32 111.08(19)
C35 C33 C32 112.99(18)
C35 C33 C34 111.13(19)
C33 C34 H34A 109.5
C33 C34 H34B 109.5
C33 C34 H34C 109.5
H34A C34 H34B 109.5
H34A C34 H34C 109.5
H34B C34 H34C 109.5
C33 C35 H35A 109.5
C33 C35 H35B 109.5
C33 C35 H35C 109.5
H35A C35 H35B 109.5
H35A C35 H35C 109.5
H35B C35 H35C 109.5
C32 C36 H36A 110.8
C32 C36 H36B 110.8
H36A C36 H36B 108.9
C37 C36 C32 104.84(14)
C37 C36 H36A 110.8
C37 C36 H36B 110.8
C38 C37 C36 127.85(16)
C42 C37 C36 111.12(16)
C42 C37 C38 121.01(16)
O11 C38 C37 120.19(16)
O11 C38 C39 121.42(17)
C37 C38 C39 118.36(17)
O12 C39 C38 121.07(17)
O12 C39 C40 118.62(17)
C40 C39 C38 120.22(17)
C39 C40 H40 119.5
C39 C40 C41 120.97(17)
C41 C40 H40 119.5
C40 C41 H41 120.5
C42 C41 C40 119.03(17)
C42 C41 H41 120.5
C37 C42 C31 110.88(15)
C41 C42 C31 128.71(16)
C41 C42 C37 120.31(17)
O13 C43 H43A 109.5
O13 C43 H43B 109.5
O13 C43 H43C 109.5
H43A C43 H43B 109.5
H43A C43 H43C 109.5
H43B C43 H43C 109.5

loop_
_geom_bond_atom_site_label_1
_geom_bond_atom_site_label_2
_geom_bond_distance
O1 H1 0.8200
O1 C1 1.362(2)
O2 C3 1.356(2)
O2 C7 1.428(2)
O3 C8 1.229(2)
O4 H4 0.8200
O4 C12 1.463(2)
O5 H5 0.8200
O5 C17 1.371(2)
O6 H6 0.8200
O6 C18 1.385(2)
O7 H7 0.8200
O7 C22 1.355(2)
O8 C26 1.359(2)
O8 C28 1.427(2)
O9 C29 1.228(2)
O10 H10 0.8200
O10 C33 1.452(2)
O11 H11 0.8200
O11 C38 1.375(2)
O12 H12 0.8200
O12 C39 1.379(2)
O13 H13 0.8200
O13 C43 1.370(3)
C1 C2 1.385(3)
C1 C6 1.387(3)
C2 H2 0.9300
C2 C3 1.383(3)
C3 C4 1.411(3)
C4 C5 1.401(3)
C4 C8 1.486(2)
C5 H5A 0.9300
C5 C6 1.375(3)
C6 H6A 0.9300
C7 H7A 0.9600
C7 H7B 0.9600
C7 H7C 0.9600
C8 C9 1.508(3)
C9 H9A 0.9700
C9 H9B 0.9700
C9 C10 1.526(2)
C10 H10A 0.9800
C10 C11 1.556(2)
C10 C21 1.513(2)
C11 H11A 0.9800
C11 C12 1.542(2)
C11 C15 1.551(3)
C12 C13 1.519(3)
C12 C14 1.515(3)
C13 H13A 0.9600
C13 H13B 0.9600
C13 H13C 0.9600
C14 H14A 0.9600
C14 H14B 0.9600
C14 H14C 0.9600
C15 H15A 0.9700
C15 H15B 0.9700
C15 C16 1.498(3)
C16 C17 1.386(3)
C16 C21 1.392(3)
C17 C18 1.398(3)
C18 C19 1.385(3)
C19 H19 0.9300
C19 C20 1.390(3)
C20 H20 0.9300
C20 C21 1.385(3)
C22 C23 1.391(3)
C22 C27 1.385(3)
C23 H23 0.9300
C23 C24 1.372(3)
C24 H24 0.9300
C24 C25 1.401(3)
C25 C26 1.409(3)
C25 C29 1.489(2)
C26 C27 1.386(3)
C27 H27 0.9300
C28 H28A 0.9600
C28 H28B 0.9600
C28 H28C 0.9600
C29 C30 1.511(3)
C30 H30A 0.9700
C30 H30B 0.9700
C30 C31 1.529(2)
C31 H31 0.9800
C31 C32 1.557(2)
C31 C42 1.518(3)
C32 H32 0.9800
C32 C33 1.537(3)
C32 C36 1.553(3)
C33 C34 1.529(3)
C33 C35 1.514(3)
C34 H34A 0.9600
C34 H34B 0.9600
C34 H34C 0.9600
C35 H35A 0.9600
C35 H35B 0.9600
C35 H35C 0.9600
C36 H36A 0.9700
C36 H36B 0.9700
C36 C37 1.500(3)
C37 C38 1.389(3)
C37 C42 1.389(3)
C38 C39 1.398(3)
C39 C40 1.385(3)
C40 H40 0.9300
C40 C41 1.386(3)
C41 H41 0.9300
C41 C42 1.382(3)
C43 H43A 0.9600
C43 H43B 0.9600
C43 H43C 0.9600

loop_
_geom_torsion_atom_site_label_1
_geom_torsion_atom_site_label_2
_geom_torsion_atom_site_label_3
_geom_torsion_atom_site_label_4
_geom_torsion
O1 C1 C2 C3 179.81(18)
O1 C1 C6 C5 -179.32(19)
O2 C3 C4 C5 177.96(16)
O2 C3 C4 C8 -0.9(3)
O3 C8 C9 C10 2.4(2)
O5 C17 C18 O6 5.0(3)
O5 C17 C18 C19 -176.04(17)
O6 C18 C19 C20 176.68(17)
O7 C22 C23 C24 179.66(19)
O7 C22 C27 C26 179.72(18)
O8 C26 C27 C22 179.47(17)
O9 C29 C30 C31 -1.5(2)
O11 C38 C39 O12 -2.8(3)
O11 C38 C39 C40 -179.41(17)
O12 C39 C40 C41 -176.70(18)
C1 C2 C3 O2 -178.48(17)
C1 C2 C3 C4 0.0(3)
C2 C1 C6 C5 0.4(3)
C2 C3 C4 C5 -0.6(3)
C2 C3 C4 C8 -179.47(17)
C3 C4 C5 C6 1.1(3)
C3 C4 C8 O3 164.28(17)
C3 C4 C8 C9 -17.3(3)
C4 C5 C6 C1 -1.0(3)
C4 C8 C9 C10 -175.95(15)
C5 C4 C8 O3 -14.6(2)
C5 C4 C8 C9 163.78(17)
C6 C1 C2 C3 0.1(3)
C7 O2 C3 C2 6.3(3)
C7 O2 C3 C4 -172.22(18)
C8 C4 C5 C6 -179.90(18)
C8 C9 C10 C11 64.5(2)
C8 C9 C10 C21 179.98(15)
C9 C10 C11 C12 -136.24(16)
C9 C10 C11 C15 99.34(17)
C9 C10 C21 C16 -106.58(16)
C9 C10 C21 C20 69.7(2)
C10 C11 C12 O4 57.6(2)
C10 C11 C12 C13 174.07(17)
C10 C11 C12 C14 -58.9(2)
C10 C11 C15 C16 17.42(18)
C11 C10 C21 C16 15.04(18)
C11 C10 C21 C20 -168.67(18)
C11 C15 C16 C17 173.28(17)
C11 C15 C16 C21 -8.6(2)
C12 C11 C15 C16 -106.04(17)
C15 C11 C12 O4 177.48(15)
C15 C11 C12 C13 -66.1(2)
C15 C11 C12 C14 61.0(2)
C15 C16 C17 O5 -3.5(3)
C15 C16 C17 C18 178.17(17)
C15 C16 C21 C10 -4.2(2)
C15 C16 C21 C20 179.15(16)
C16 C17 C18 O6 -176.76(16)
C16 C17 C18 C19 2.2(3)
C17 C16 C21 C10 174.05(15)
C17 C16 C21 C20 -2.6(3)
C17 C18 C19 C20 -2.3(3)
C18 C19 C20 C21 -0.1(3)
C19 C20 C21 C10 -173.49(17)
C19 C20 C21 C16 2.5(3)
C21 C10 C11 C12 104.83(16)
C21 C10 C11 C15 -19.59(17)
C21 C16 C17 O5 178.58(16)
C21 C16 C17 C18 0.3(3)
C22 C23 C24 C25 0.7(3)
C23 C22 C27 C26 -0.6(3)
C23 C24 C25 C26 -0.8(3)
C23 C24 C25 C29 179.90(18)
C24 C25 C26 O8 -178.86(16)
C24 C25 C26 C27 0.1(3)
C24 C25 C29 O9 14.2(2)
C24 C25 C29 C30 -163.91(17)
C25 C26 C27 C22 0.5(3)
C25 C29 C30 C31 176.53(15)
C26 C25 C29 O9 -165.10(17)
C26 C25 C29 C30 16.8(3)
C27 C22 C23 C24 0.0(3)
C28 O8 C26 C25 173.70(18)
C28 O8 C26 C27 -5.3(3)
C29 C25 C26 O8 0.4(3)
C29 C25 C26 C27 179.39(17)
C29 C30 C31 C32 -65.8(2)
C29 C30 C31 C42 178.68(15)
C30 C31 C32 C33 136.55(16)
C30 C31 C32 C36 -98.76(17)
C30 C31 C42 C37 106.11(17)
C30 C31 C42 C41 -70.2(2)
C31 C32 C33 O10 -60.8(2)
C31 C32 C33 C34 -176.78(17)
C31 C32 C33 C35 57.5(2)
C31 C32 C36 C37 -18.04(18)
C32 C31 C42 C37 -15.61(19)
C32 C31 C42 C41 168.09(18)
C32 C36 C37 C38 -172.54(17)
C32 C36 C37 C42 8.9(2)
C33 C32 C36 C37 105.22(18)
C36 C32 C33 O10 179.61(16)
C36 C32 C33 C34 63.6(2)
C36 C32 C33 C35 -62.1(2)
C36 C37 C38 O11 -0.2(3)
C36 C37 C38 C39 177.99(17)
C36 C37 C42 C31 4.3(2)
C36 C37 C42 C41 -179.01(17)
C37 C38 C39 O12 179.03(16)
C37 C38 C39 C40 2.5(3)
C38 C37 C42 C31 -174.30(16)
C38 C37 C42 C41 2.4(3)
C38 C39 C40 C41 0.0(3)
C39 C40 C41 C42 -1.3(3)
C40 C41 C42 C31 176.13(18)
C40 C41 C42 C37 0.1(3)
C42 C31 C32 C33 -104.50(17)
C42 C31 C32 C36 20.19(18)
C42 C37 C38 O11 178.23(16)
C42 C37 C38 C39 -3.6(3)
